data_4068606
loop_
_publ_author_name
'Hu, Jian Jin'
'Li, Fuwei'
'Hor, T. S. Andy'

_publ_section_title
;
 Novel Pt(II) Mono- and Biscarbene Complexes: Synthesis, Structural
 Characterization and Application in Hydrosilylation Catalysis
;
_journal_issue 4
_journal_name_full Organometallics
_journal_page_first 1212
_journal_paper_doi 10.1021/om800978j
_journal_volume 28
_journal_year 2009
_chemical_formula_sum 'C11 H22 Br2 N2 O Pt S'
_chemical_formula_weight 585.28
_chemical_name_systematic
; 
 ? 
;
_space_group_IT_number 14
_symmetry_cell_setting monoclinic
_symmetry_space_group_name_Hall '-P 2yn'
_symmetry_space_group_name_H-M 'P 1 21/n 1'
_atom_sites_solution_hydrogens geom
_atom_sites_solution_primary direct
_atom_sites_solution_secondary difmap
_audit_creation_method SHELXL-97
_cell_angle_alpha 90.00
_cell_angle_beta 91.427(6)
_cell_angle_gamma 90.00
_cell_formula_units_Z 4
_cell_length_a 10.166(3)
_cell_length_b 8.815(2)
_cell_length_c 19.431(5)
_cell_measurement_reflns_used 2634
_cell_measurement_temperature 295(2)
_cell_measurement_theta_max 25.93
_cell_measurement_theta_min 2.24
_cell_volume 1740.7(8)
_computing_cell_refinement 'Bruker SMART'
_computing_data_collection 'Bruker SMART'
_computing_data_reduction 'Bruker SAINT'
_computing_molecular_graphics 'Bruker SHELXTL'
_computing_publication_material 'Bruker SHELXTL'
_computing_structure_refinement 'SHELXL-97 (Sheldrick, 1997)'
_computing_structure_solution 'SHELXS-97 (Sheldrick, 1990)'
_diffrn_ambient_temperature 295(2)
_diffrn_measured_fraction_theta_full 1.000
_diffrn_measured_fraction_theta_max 1.000
_diffrn_measurement_device_type 'CCD area detector'
_diffrn_measurement_method 'phi and omega scans'
_diffrn_radiation_monochromator graphite
_diffrn_radiation_source 'fine-focus sealed tube'
_diffrn_radiation_type MoK\a
_diffrn_radiation_wavelength 0.71073
_diffrn_reflns_av_R_equivalents 0.0607
_diffrn_reflns_av_sigmaI/netI 0.0640
_diffrn_reflns_limit_h_max 12
_diffrn_reflns_limit_h_min -10
_diffrn_reflns_limit_k_max 10
_diffrn_reflns_limit_k_min -10
_diffrn_reflns_limit_l_max 22
_diffrn_reflns_limit_l_min -23
_diffrn_reflns_number 9515
_diffrn_reflns_theta_full 25.00
_diffrn_reflns_theta_max 25.00
_diffrn_reflns_theta_min 2.10
_exptl_absorpt_coefficient_mu 12.763
_exptl_absorpt_correction_T_max 0.7844
_exptl_absorpt_correction_T_min 0.2346
_exptl_absorpt_correction_type empirical
_exptl_crystal_colour Colourless
_exptl_crystal_density_diffrn 2.233
_exptl_crystal_density_meas ?
_exptl_crystal_density_method 'not measured'
_exptl_crystal_description 'Thin Plate'
_exptl_crystal_F_000 1096
_exptl_crystal_size_max 0.16
_exptl_crystal_size_mid 0.04
_exptl_crystal_size_min 0.02
_refine_diff_density_max 4.920
_refine_diff_density_min -3.025
_refine_diff_density_rms 0.392
_refine_ls_extinction_method none
_refine_ls_goodness_of_fit_ref 1.032
_refine_ls_hydrogen_treatment constr
_refine_ls_matrix_type full
_refine_ls_number_parameters 168
_refine_ls_number_reflns 3063
_refine_ls_number_restraints 0
_refine_ls_restrained_S_all 1.032
_refine_ls_R_factor_all 0.0686
_refine_ls_R_factor_gt 0.0568
_refine_ls_shift/su_max 0.001
_refine_ls_shift/su_mean 0.000
_refine_ls_structure_factor_coef Fsqd
_refine_ls_weighting_details 'calc w=1/[\s^2^(Fo^2^)+(0.0988P)^2^+0.0000P] where P=(Fo^2^+2Fc^2^)/3'
_refine_ls_weighting_scheme calc
_refine_ls_wR_factor_gt 0.1446
_refine_ls_wR_factor_ref 0.1527
_reflns_number_gt 2462
_reflns_number_total 3063
_reflns_threshold_expression >2sigma(I)
_cod_data_source_file om800978j_si_001.cif
_cod_data_source_block compound_3
_cod_depositor_comments
;
The following automatic conversions were performed:

'_symmetry_cell_setting' value 'Monoclinic' changed to 'monoclinic'
according to /home/saulius/struct/CIF-dictionaries/cif_core.dic
dictionary named 'cif_core.dic' version 2.4.2 from 2011-04-26.

Automatic conversion script
Id: cif_fix_values 1715 2011-07-08 13:25:40Z adriana 

The following automatic conversions were performed:

'_exptl_crystal_density_meas' value 'not measured' was changed to '?'
- the value is perceived as not measured.

Automatic conversion script
Id: cif_fix_values 3008 2015-01-20 13:52:24Z robertas 

The following automatic conversions were performed:

'_refine_ls_hydrogen_treatment' value 'contr' was replaced with the
value 'constr' as specified in the replacement file
'src/cod-tools/trunk/data/replacement-values/replacement_values.lst'.

Automatic conversion script
Id: cif_fix_values 5376 2017-05-30 11:51:03Z andrius 
;
_cod_original_cell_volume 1740.8(8)
_cod_original_sg_symbol_H-M P2(1)/n
_cod_database_code 4068606

loop_
_symmetry_equiv_pos_as_xyz
'x, y, z'
'-x+1/2, y+1/2, -z+1/2'
'-x, -y, -z'
'x-1/2, -y-1/2, z-1/2'

loop_
_atom_site_label
_atom_site_type_symbol
_atom_site_fract_x
_atom_site_fract_y
_atom_site_fract_z
_atom_site_U_iso_or_equiv
_atom_site_adp_type
_atom_site_occupancy
_atom_site_symmetry_multiplicity
_atom_site_calc_flag
_atom_site_refinement_flags
Pt1 Pt 1.04679(4) 0.41912(5) 0.14024(2) 0.0376(2) Uani 1 1 d .
Br1 Br 1.28860(11) 0.43373(14) 0.12679(7) 0.0573(4) Uani 1 1 d .
Br2 Br 1.02683(14) 0.69494(16) 0.13727(8) 0.0717(4) Uani 1 1 d .
S1 S 1.0548(2) 0.1690(4) 0.14135(14) 0.0499(7) Uani 1 1 d .
O1 O 0.9296(9) 0.0845(8) 0.1478(7) 0.076(3) Uani 1 1 d .
N1 N 0.7633(8) 0.3699(11) 0.1034(5) 0.047(2) Uani 1 1 d .
N2 N 0.7886(8) 0.4278(9) 0.2101(5) 0.047(2) Uani 1 1 d .
C1 C 0.8518(10) 0.4062(11) 0.1525(5) 0.038(2) Uani 1 1 d .
C2 C 0.6412(11) 0.3656(14) 0.1313(7) 0.059(3) Uani 1 1 d .
H2 H 0.5627 0.3426 0.1080 0.070 Uiso 1 1 calc R
C3 C 0.6551(12) 0.4003(13) 0.1982(8) 0.059(3) Uani 1 1 d .
H3 H 0.5889 0.4051 0.2303 0.071 Uiso 1 1 calc R
C4 C 0.7883(12) 0.3366(18) 0.0324(6) 0.072(4) Uani 1 1 d .
H4A H 0.8532 0.4058 0.0158 0.108 Uiso 1 1 calc R
H4B H 0.7084 0.3474 0.0055 0.108 Uiso 1 1 calc R
H4C H 0.8202 0.2345 0.0286 0.108 Uiso 1 1 calc R
C5 C 0.8456(12) 0.4675(15) 0.2785(6) 0.053(3) Uani 1 1 d .
H5A H 0.7913 0.5442 0.2996 0.064 Uiso 1 1 calc R
H5B H 0.9326 0.5102 0.2730 0.064 Uiso 1 1 calc R
C6 C 0.8552(12) 0.3338(14) 0.3245(6) 0.060(3) Uani 1 1 d .
H6A H 0.9141 0.2598 0.3048 0.072 Uiso 1 1 calc R
H6B H 0.7691 0.2872 0.3277 0.072 Uiso 1 1 calc R
C7 C 0.9060(13) 0.3756(15) 0.3969(7) 0.064(3) Uani 1 1 d .
H7 H 0.8491 0.4553 0.4149 0.076 Uiso 1 1 calc R
C8 C 1.0477(17) 0.435(2) 0.3981(10) 0.106(7) Uani 1 1 d .
H8A H 1.0725 0.4657 0.4440 0.160 Uiso 1 1 calc R
H8B H 1.0537 0.5205 0.3677 0.160 Uiso 1 1 calc R
H8C H 1.1058 0.3564 0.3832 0.160 Uiso 1 1 calc R
C9 C 0.8985(15) 0.2381(18) 0.4449(7) 0.088(5) Uani 1 1 d .
H9A H 0.9524 0.1579 0.4276 0.133 Uiso 1 1 calc R
H9B H 0.8090 0.2040 0.4468 0.133 Uiso 1 1 calc R
H9C H 0.9295 0.2662 0.4902 0.133 Uiso 1 1 calc R
C10 C 1.1658(15) 0.1015(14) 0.2057(8) 0.077(4) Uani 1 1 d .
H10A H 1.1267 0.1113 0.2500 0.116 Uiso 1 1 calc R
H10B H 1.2454 0.1599 0.2050 0.116 Uiso 1 1 calc R
H10C H 1.1854 -0.0032 0.1972 0.116 Uiso 1 1 calc R
C11 C 1.1285(13) 0.1008(15) 0.0665(8) 0.069(4) Uani 1 1 d .
H11A H 1.1375 -0.0075 0.0694 0.103 Uiso 1 1 calc R
H11B H 1.2138 0.1460 0.0623 0.103 Uiso 1 1 calc R
H11C H 1.0744 0.1265 0.0270 0.103 Uiso 1 1 calc R

loop_
_atom_site_aniso_label
_atom_site_aniso_U_11
_atom_site_aniso_U_22
_atom_site_aniso_U_33
_atom_site_aniso_U_23
_atom_site_aniso_U_13
_atom_site_aniso_U_12
Pt1 0.0344(3) 0.0337(3) 0.0451(3) 0.00095(16) 0.00730(18) 0.00149(15)
Br1 0.0366(6) 0.0680(9) 0.0675(8) -0.0057(6) 0.0059(5) -0.0045(5)
Br2 0.0769(9) 0.0328(7) 0.1069(11) -0.0009(6) 0.0323(8) -0.0007(6)
S1 0.0401(15) 0.0418(18) 0.0684(19) 0.0083(13) 0.0129(13) 0.0070(12)
O1 0.059(5) 0.024(4) 0.147(9) 0.005(4) 0.032(6) -0.009(4)
N1 0.038(5) 0.048(6) 0.056(6) 0.007(4) 0.003(4) 0.011(4)
N2 0.034(5) 0.040(6) 0.069(6) 0.003(4) 0.015(4) 0.003(4)
C1 0.038(5) 0.026(5) 0.049(6) 0.005(4) 0.010(5) 0.004(4)
C2 0.035(6) 0.044(7) 0.097(11) 0.003(7) -0.001(6) 0.005(5)
C3 0.043(7) 0.043(7) 0.092(10) -0.002(6) 0.019(6) 0.007(5)
C4 0.061(8) 0.095(11) 0.059(8) 0.002(7) -0.004(6) 0.011(8)
C5 0.056(7) 0.049(7) 0.055(7) -0.011(5) 0.018(5) -0.002(6)
C6 0.066(8) 0.046(8) 0.068(8) 0.001(6) 0.001(6) -0.012(6)
C7 0.068(8) 0.058(8) 0.066(8) -0.003(6) 0.010(6) -0.010(6)
C8 0.087(12) 0.136(19) 0.097(13) 0.002(10) -0.009(10) -0.033(10)
C9 0.125(12) 0.073(10) 0.067(9) 0.005(8) -0.007(8) -0.019(10)
C10 0.091(10) 0.052(8) 0.090(11) 0.029(7) 0.008(8) 0.023(7)
C11 0.058(8) 0.062(9) 0.087(10) -0.017(7) 0.014(7) 0.014(6)

loop_
_atom_type_symbol
_atom_type_description
_atom_type_scat_dispersion_real
_atom_type_scat_dispersion_imag
_atom_type_scat_source
C C 0.0033 0.0016 'International Tables Vol C Tables 4.2.6.8 and 6.1.1.4'
H H 0.0000 0.0000 'International Tables Vol C Tables 4.2.6.8 and 6.1.1.4'
N N 0.0061 0.0033 'International Tables Vol C Tables 4.2.6.8 and 6.1.1.4'
O O 0.0106 0.0060 'International Tables Vol C Tables 4.2.6.8 and 6.1.1.4'
S S 0.1246 0.1234 'International Tables Vol C Tables 4.2.6.8 and 6.1.1.4'
Br Br -0.2901 2.4595 'International Tables Vol C Tables 4.2.6.8 and 6.1.1.4'
Pt Pt -1.7033 8.3905 'International Tables Vol C Tables 4.2.6.8 and 6.1.1.4'

loop_
_geom_angle_atom_site_label_1
_geom_angle_atom_site_label_2
_geom_angle_atom_site_label_3
_geom_angle
C1 Pt1 S1 88.8(3)
C1 Pt1 Br2 88.7(3)
S1 Pt1 Br2 177.25(8)
C1 Pt1 Br1 179.2(3)
S1 Pt1 Br1 90.94(7)
Br2 Pt1 Br1 91.60(4)
O1 S1 C11 106.4(7)
O1 S1 C10 107.8(7)
C11 S1 C10 101.1(7)
O1 S1 Pt1 118.1(3)
C11 S1 Pt1 110.5(5)
C10 S1 Pt1 111.5(5)
C1 N1 C2 109.0(10)
C1 N1 C4 127.0(9)
C2 N1 C4 124.0(10)
C1 N2 C3 109.1(11)
C1 N2 C5 127.5(9)
C3 N2 C5 123.3(10)
N2 C1 N1 107.9(9)
N2 C1 Pt1 126.7(8)
N1 C1 Pt1 125.4(8)
C3 C2 N1 107.7(10)
C2 C3 N2 106.2(11)
N2 C5 C6 111.9(10)
C5 C6 C7 112.2(11)
C9 C7 C6 110.3(11)
C9 C7 C8 108.8(12)
C6 C7 C8 113.0(12)

loop_
_geom_bond_atom_site_label_1
_geom_bond_atom_site_label_2
_geom_bond_distance
Pt1 C1 2.006(10)
Pt1 S1 2.207(3)
Pt1 Br2 2.4404(16)
Pt1 Br1 2.4819(14)
S1 O1 1.483(9)
S1 C11 1.758(13)
S1 C10 1.766(14)
N1 C1 1.335(13)
N1 C2 1.367(14)
N1 C4 1.438(14)
N2 C1 1.318(14)
N2 C3 1.392(15)
N2 C5 1.479(15)
C2 C3 1.340(18)
C5 C6 1.481(17)
C6 C7 1.532(17)
C7 C9 1.531(18)
C7 C8 1.53(2)
